data_2228318
loop_
_publ_author_name
'Yan, Peng-Fei'
'Bao, Yan'
'Li, Guang-Ming'
'Li, Jing-Ya'
'Chen, Peng'

_publ_section_title
;
 [<i>N</i>,<i>N</i>'-Bis(3-methoxy-2-oxidobenzylidene)cyclohexane-1,2-diaminium-\k^4^<i>O</i>,<i>O</i>',<i>O</i>'',<i>O</i>''']tris(nitrato-\k^2^<i>O</i>,<i>O</i>')europium(III)
 methanol monosolvate
;
_journal_coeditor_code GK2295
_journal_issue 12
_journal_name_full 'Acta Crystallographica Section E'
_journal_page_first m1650
_journal_paper_doi 10.1107/S1600536810046076
_journal_volume 66
_journal_year 2010
_chemical_formula_iupac '[Eu (N O3)3 (C22 H26 N2 O4)], C H4 O'
_chemical_formula_moiety 'C22 H26 Eu N5 O13, C H4 O'
_chemical_formula_sum 'C23 H30 Eu N5 O14'
_chemical_formula_weight 752.48
_chemical_name_systematic
;
[<i>N</i>,<i>N</i>'-Bis(3-methoxy-2-oxidobenzylidene)cyclohexane-1,2-diaminium-
\k^4^<i>O</i>,<i>O</i>',<i>O</i>'',<i>O</i>''']tris(nitrato-
\k^2^<i>O</i>,<i>O</i>')europium(III) methanol monosolvate
;
_space_group_IT_number 2
_symmetry_cell_setting triclinic
_symmetry_space_group_name_Hall '-P 1'
_symmetry_space_group_name_H-M 'P -1'
_atom_sites_solution_hydrogens geom
_atom_sites_solution_primary direct
_atom_sites_solution_secondary difmap
_cell_angle_alpha 78.7980(10)
_cell_angle_beta 68.4920(10)
_cell_angle_gamma 81.6710(10)
_cell_formula_units_Z 2
_cell_length_a 9.7718(4)
_cell_length_b 12.8560(6)
_cell_length_c 13.0567(6)
_cell_measurement_reflns_used 21234
_cell_measurement_temperature 291(2)
_cell_measurement_theta_max 28.2550
_cell_measurement_theta_min 2.5441
_cell_volume 1492.09(12)
_computing_cell_refinement 'RAPID-AUTO (Rigaku, 1998)'
_computing_data_collection 'RAPID-AUTO (Rigaku, 1998)'
_computing_data_reduction 'RAPID-AUTO (Rigaku, 1998)'
_computing_molecular_graphics 'SHELXTL (Sheldrick, 2008)'
_computing_publication_material 'SHELXL97 (Sheldrick, 2008)'
_computing_structure_refinement 'SHELXL97 (Sheldrick, 2008)'
_computing_structure_solution 'SHELXS97 (Sheldrick, 2008)'
_diffrn_ambient_temperature 291(2)
_diffrn_measured_fraction_theta_full 0.982
_diffrn_measured_fraction_theta_max 0.982
_diffrn_measurement_device_type 'Rigaku R-AXIS RAPID'
_diffrn_measurement_method \w
_diffrn_radiation_monochromator graphite
_diffrn_radiation_source 'fine-focus sealed tube'
_diffrn_radiation_type MoK\a
_diffrn_radiation_wavelength 0.71073
_diffrn_reflns_av_R_equivalents 0.0109
_diffrn_reflns_av_sigmaI/netI 0.0234
_diffrn_reflns_limit_h_max 11
_diffrn_reflns_limit_h_min -10
_diffrn_reflns_limit_k_max 15
_diffrn_reflns_limit_k_min -14
_diffrn_reflns_limit_l_max 15
_diffrn_reflns_limit_l_min 0
_diffrn_reflns_number 8377
_diffrn_reflns_theta_full 25.03
_diffrn_reflns_theta_max 25.03
_diffrn_reflns_theta_min 2.66
_diffrn_standards_decay_% 0
_diffrn_standards_interval_count 0
_diffrn_standards_interval_time 0
_diffrn_standards_number 0
_exptl_absorpt_coefficient_mu 2.176
_exptl_absorpt_correction_T_max 0.670
_exptl_absorpt_correction_T_min 0.476
_exptl_absorpt_correction_type multi-scan
_exptl_absorpt_process_details '(ABSCOR; Higashi, 1995)'
_exptl_crystal_colour colorless
_exptl_crystal_density_diffrn 1.675
_exptl_crystal_density_method 'not measured'
_exptl_crystal_description block
_exptl_crystal_F_000 756
_exptl_crystal_size_max 0.40
_exptl_crystal_size_mid 0.22
_exptl_crystal_size_min 0.20
_refine_diff_density_max 0.759
_refine_diff_density_min -0.721
_refine_ls_extinction_method none
_refine_ls_goodness_of_fit_ref 1.020
_refine_ls_hydrogen_treatment constr
_refine_ls_matrix_type full
_refine_ls_number_parameters 390
_refine_ls_number_reflns 5185
_refine_ls_number_restraints 0
_refine_ls_restrained_S_all 1.020
_refine_ls_R_factor_all 0.0294
_refine_ls_R_factor_gt 0.0250
_refine_ls_shift/su_max 0.002
_refine_ls_shift/su_mean 0.000
_refine_ls_structure_factor_coef Fsqd
_refine_ls_weighting_details 'calc w=1/[\s^2^(Fo^2^)+(0.0397P)^2^+0.6408P] where P=(Fo^2^+2Fc^2^)/3'
_refine_ls_weighting_scheme calc
_refine_ls_wR_factor_gt 0.0650
_refine_ls_wR_factor_ref 0.0675
_reflns_number_gt 4683
_reflns_number_total 5185
_reflns_threshold_expression I>2sigma(I)
_cod_data_source_file gk2295.cif
_cod_data_source_block I
_cod_database_code 2228318
_cod_database_fobs_code 2228318

loop_
_symmetry_equiv_pos_as_xyz
'x, y, z'
'-x, -y, -z'

loop_
_atom_site_type_symbol
_atom_site_label
_atom_site_fract_x
_atom_site_fract_y
_atom_site_fract_z
_atom_site_U_iso_or_equiv
_atom_site_adp_type
_atom_site_calc_flag
_atom_site_refinement_flags
_atom_site_occupancy
_atom_site_disorder_assembly
_atom_site_disorder_group
Eu Eu1 0.334321(18) 0.769873(11) 0.296926(12) 0.04613(7) Uani d . 1 . .
O O1 0.2712(3) 0.64308(17) 0.45525(18) 0.0583(6) Uani d . 1 . .
O O2 0.2513(3) 0.83055(17) 0.5057(2) 0.0604(6) Uani d . 1 . .
O O3 0.4470(3) 0.60529(17) 0.24850(18) 0.0577(6) Uani d . 1 . .
O O4 0.5486(3) 0.77389(17) 0.10733(18) 0.0545(6) Uani d . 1 . .
O O5 0.5635(3) 0.7515(2) 0.3459(2) 0.0717(7) Uani d . 1 . .
O O6 0.6825(5) 0.8845(3) 0.3390(4) 0.1204(15) Uani d . 1 . .
O O7 0.4880(3) 0.9107(2) 0.2920(2) 0.0691(7) Uani d . 1 . .
O O8 0.1193(4) 0.9066(3) 0.3312(2) 0.0882(10) Uani d . 1 . .
O O9 0.0929(4) 1.0474(3) 0.2154(3) 0.0978(11) Uani d . 1 . .
O O10 0.2917(3) 0.9440(2) 0.1769(3) 0.0772(8) Uani d . 1 . .
O O11 0.1063(4) 0.6753(3) 0.3153(3) 0.0897(10) Uani d . 1 . .
O O12 0.0405(4) 0.6683(3) 0.1759(3) 0.1056(12) Uani d . 1 . .
O O13 0.2334(3) 0.7438(2) 0.1540(2) 0.0750(8) Uani d . 1 . .
N N1 0.2408(3) 0.4421(2) 0.5122(2) 0.0457(6) Uani d . 1 . .
H H1N 0.2568 0.4975 0.4618 0.055 Uiso calc R 1 . .
N N2 0.4602(3) 0.4004(2) 0.3056(2) 0.0462(6) Uani d . 1 . .
H H2N 0.4272 0.4635 0.3204 0.055 Uiso calc R 1 . .
N N3 0.5814(4) 0.8503(3) 0.3258(3) 0.0734(10) Uani d . 1 . .
N N4 0.1652(4) 0.9683(2) 0.2404(3) 0.0624(8) Uani d . 1 . .
N N5 0.1231(4) 0.6948(3) 0.2153(3) 0.0671(9) Uani d . 1 . .
C C1 0.2144(3) 0.7496(2) 0.5949(3) 0.0440(7) Uani d . 1 . .
C C2 0.1654(4) 0.7602(3) 0.7053(3) 0.0505(8) Uani d . 1 . .
H H2 0.1561 0.8268 0.7261 0.061 Uiso calc R 1 . .
C C3 0.1291(4) 0.6694(3) 0.7874(3) 0.0568(9) Uani d . 1 . .
H H3 0.0949 0.6766 0.8624 0.068 Uiso calc R 1 . .
C C4 0.1438(4) 0.5718(3) 0.7579(3) 0.0505(8) Uani d . 1 . .
H H4 0.1201 0.5127 0.8129 0.061 Uiso calc R 1 . .
C C5 0.1950(3) 0.5590(2) 0.6442(2) 0.0410(7) Uani d . 1 . .
C C6 0.2288(3) 0.6498(2) 0.5614(2) 0.0424(7) Uani d . 1 . .
C C7 0.2065(3) 0.4573(2) 0.6140(2) 0.0433(7) Uani d . 1 . .
H H7 0.1886 0.3986 0.6700 0.052 Uiso calc R 1 . .
C C8 0.2548(3) 0.3397(2) 0.4746(3) 0.0426(7) Uani d . 1 . .
H H8 0.2302 0.2848 0.5407 0.051 Uiso calc R 1 . .
C C9 0.1478(4) 0.3382(3) 0.4160(3) 0.0567(9) Uani d . 1 . .
H H9A 0.1680 0.3928 0.3509 0.068 Uiso calc R 1 . .
H H9B 0.0478 0.3532 0.4655 0.068 Uiso calc R 1 . .
C C10 0.1627(4) 0.2281(3) 0.3806(4) 0.0680(10) Uani d . 1 . .
H H10A 0.1324 0.1748 0.4465 0.082 Uiso calc R 1 . .
H H10B 0.0977 0.2291 0.3392 0.082 Uiso calc R 1 . .
C C11 0.3190(4) 0.1984(3) 0.3094(3) 0.0595(9) Uani d . 1 . .
H H11A 0.3442 0.2457 0.2388 0.071 Uiso calc R 1 . .
H H11B 0.3260 0.1265 0.2943 0.071 Uiso calc R 1 . .
C C12 0.4284(4) 0.2050(3) 0.3651(3) 0.0527(8) Uani d . 1 . .
H H12A 0.5277 0.1914 0.3138 0.063 Uiso calc R 1 . .
H H12B 0.4123 0.1502 0.4299 0.063 Uiso calc R 1 . .
C C13 0.4150(3) 0.3129(2) 0.4009(3) 0.0447(7) Uani d . 1 . .
H H13 0.4784 0.3087 0.4451 0.054 Uiso calc R 1 . .
C C14 0.5425(3) 0.3944(3) 0.2032(3) 0.0473(7) Uani d . 1 . .
H H14 0.5730 0.3275 0.1817 0.057 Uiso calc R 1 . .
C C15 0.5883(3) 0.4856(3) 0.1224(3) 0.0463(7) Uani d . 1 . .
C C16 0.6903(4) 0.4733(3) 0.0152(3) 0.0574(9) Uani d . 1 . .
H H16 0.7188 0.4057 -0.0046 0.069 Uiso calc R 1 . .
C C17 0.7467(4) 0.5591(3) -0.0591(3) 0.0615(9) Uani d . 1 . .
H H17 0.8148 0.5496 -0.1289 0.074 Uiso calc R 1 . .
C C18 0.7038(4) 0.6623(3) -0.0320(3) 0.0568(9) Uani d . 1 . .
H H18 0.7449 0.7205 -0.0833 0.068 Uiso calc R 1 . .
C C19 0.6014(4) 0.6770(3) 0.0700(3) 0.0471(7) Uani d . 1 . .
C C20 0.5417(4) 0.5890(3) 0.1506(3) 0.0460(7) Uani d . 1 . .
C C21 0.6066(5) 0.8667(3) 0.0304(4) 0.0790(13) Uani d . 1 . .
H H21A 0.7119 0.8618 0.0104 0.119 Uiso calc R 1 . .
H H21B 0.5643 0.9291 0.0646 0.119 Uiso calc R 1 . .
H H21C 0.5823 0.8713 -0.0354 0.119 Uiso calc R 1 . .
C C22 0.2283(5) 0.9369(3) 0.5309(4) 0.0775(12) Uani d . 1 . .
H H22A 0.1264 0.9517 0.5740 0.116 Uiso calc R 1 . .
H H22B 0.2548 0.9864 0.4628 0.116 Uiso calc R 1 . .
H H22C 0.2886 0.9439 0.5727 0.116 Uiso calc R 1 . .
O O1M 0.3110(9) 0.8258(6) -0.0896(5) 0.190(3) Uani d . 1 . .
H H1O 0.3098 0.7939 -0.0258 0.285 Uiso d R 1 . .
C C2M 0.204(2) 0.9063(7) -0.0741(11) 0.303(11) Uani d . 1 . .
H H2MA 0.1879 0.9313 -0.1431 0.363 Uiso d R 1 . .
H H2MB 0.2391 0.9638 -0.0555 0.363 Uiso d R 1 . .
H H2MC 0.1121 0.8885 -0.0171 0.454 Uiso d R 1 . .

loop_
_atom_site_aniso_label
_atom_site_aniso_U_11
_atom_site_aniso_U_22
_atom_site_aniso_U_33
_atom_site_aniso_U_12
_atom_site_aniso_U_13
_atom_site_aniso_U_23
Eu1 0.05387(12) 0.03330(10) 0.03868(10) -0.00222(7) -0.00491(7) 0.00021(6)
O1 0.0848(18) 0.0388(12) 0.0358(12) -0.0081(11) -0.0029(12) -0.0032(9)
O2 0.0812(18) 0.0363(12) 0.0516(14) -0.0032(11) -0.0097(13) -0.0063(10)
O3 0.0671(15) 0.0384(12) 0.0412(12) -0.0019(11) 0.0092(11) -0.0029(10)
O4 0.0574(14) 0.0414(12) 0.0456(13) -0.0078(10) -0.0013(11) 0.0068(10)
O5 0.0819(19) 0.0623(17) 0.0714(18) -0.0032(14) -0.0359(16) 0.0056(14)
O6 0.136(3) 0.121(3) 0.136(3) -0.057(3) -0.091(3) 0.027(3)
O7 0.0823(19) 0.0531(15) 0.0707(17) -0.0138(14) -0.0300(16) 0.0060(13)
O8 0.085(2) 0.090(2) 0.0584(17) 0.0272(17) -0.0053(16) -0.0025(16)
O9 0.105(3) 0.076(2) 0.097(2) 0.0413(19) -0.037(2) -0.0086(17)
O10 0.0685(18) 0.0566(16) 0.081(2) 0.0073(14) -0.0117(16) 0.0106(14)
O11 0.089(2) 0.112(3) 0.0550(18) -0.0422(19) -0.0033(16) 0.0015(17)
O12 0.092(2) 0.138(3) 0.095(3) -0.055(2) -0.018(2) -0.033(2)
O13 0.0728(18) 0.092(2) 0.0536(16) -0.0344(16) -0.0083(14) -0.0040(14)
N1 0.0498(15) 0.0358(13) 0.0431(15) -0.0063(11) -0.0094(12) 0.0018(11)
N2 0.0430(15) 0.0362(13) 0.0502(16) -0.0009(11) -0.0060(12) -0.0074(11)
N3 0.086(3) 0.077(2) 0.059(2) -0.023(2) -0.032(2) 0.0085(18)
N4 0.075(2) 0.0479(17) 0.063(2) 0.0108(16) -0.0255(18) -0.0141(15)
N5 0.067(2) 0.066(2) 0.061(2) -0.0219(17) -0.0061(18) -0.0137(16)
C1 0.0397(17) 0.0422(17) 0.0463(18) -0.0026(13) -0.0117(14) -0.0052(14)
C2 0.0482(19) 0.0532(19) 0.051(2) 0.0022(15) -0.0163(16) -0.0171(16)
C3 0.059(2) 0.070(2) 0.0387(18) -0.0025(18) -0.0134(16) -0.0120(17)
C4 0.0498(19) 0.058(2) 0.0388(17) -0.0090(15) -0.0123(15) 0.0011(15)
C5 0.0355(16) 0.0433(16) 0.0389(16) -0.0029(13) -0.0090(13) -0.0023(13)
C6 0.0381(16) 0.0440(17) 0.0391(16) -0.0029(13) -0.0071(13) -0.0053(13)
C7 0.0385(16) 0.0468(18) 0.0374(16) -0.0062(13) -0.0082(13) 0.0022(13)
C8 0.0455(17) 0.0353(15) 0.0413(17) -0.0070(13) -0.0111(14) 0.0023(13)
C9 0.0453(19) 0.063(2) 0.058(2) -0.0027(16) -0.0167(17) -0.0048(17)
C10 0.061(2) 0.073(3) 0.081(3) -0.019(2) -0.030(2) -0.016(2)
C11 0.068(2) 0.051(2) 0.065(2) -0.0102(17) -0.0254(19) -0.0117(17)
C12 0.055(2) 0.0382(17) 0.060(2) -0.0003(15) -0.0181(17) -0.0044(15)
C13 0.0435(17) 0.0397(16) 0.0484(18) -0.0045(13) -0.0156(14) -0.0006(13)
C14 0.0428(18) 0.0460(18) 0.0505(19) -0.0011(14) -0.0125(15) -0.0107(15)
C15 0.0415(17) 0.0490(18) 0.0417(17) 0.0014(14) -0.0074(14) -0.0094(14)
C16 0.054(2) 0.064(2) 0.0452(19) 0.0036(17) -0.0063(16) -0.0146(17)
C17 0.054(2) 0.078(3) 0.0376(18) 0.0034(19) -0.0008(16) -0.0121(18)
C18 0.049(2) 0.068(2) 0.0409(18) -0.0081(17) -0.0058(15) 0.0029(16)
C19 0.0440(18) 0.0487(18) 0.0402(17) -0.0019(14) -0.0079(14) -0.0016(14)
C20 0.0439(18) 0.0467(18) 0.0389(17) -0.0031(14) -0.0070(14) -0.0020(14)
C21 0.088(3) 0.049(2) 0.066(3) -0.015(2) 0.004(2) 0.0148(19)
C22 0.106(3) 0.0391(19) 0.074(3) -0.003(2) -0.015(2) -0.0109(18)
O1M 0.290(9) 0.176(6) 0.106(4) -0.019(6) -0.063(5) -0.038(4)
C2M 0.67(3) 0.119(7) 0.301(15) -0.125(12) -0.39(2) 0.051(8)

loop_
_atom_type_symbol
_atom_type_description
_atom_type_scat_dispersion_real
_atom_type_scat_dispersion_imag
_atom_type_scat_source
C C 0.0033 0.0016 'International Tables Vol C Tables 4.2.6.8 and 6.1.1.4'
H H 0.0000 0.0000 'International Tables Vol C Tables 4.2.6.8 and 6.1.1.4'
Eu Eu -0.1578 3.6682 'International Tables Vol C Tables 4.2.6.8 and 6.1.1.4'
N N 0.0061 0.0033 'International Tables Vol C Tables 4.2.6.8 and 6.1.1.4'
O O 0.0106 0.0060 'International Tables Vol C Tables 4.2.6.8 and 6.1.1.4'

loop_
_geom_angle_atom_site_label_1
_geom_angle_atom_site_label_2
_geom_angle_atom_site_label_3
_geom_angle_site_symmetry_1
_geom_angle_site_symmetry_3
_geom_angle
_geom_angle_publ_flag
O1 Eu1 O3 . . 71.40(8) ?
O1 Eu1 O7 . . 117.10(9) ?
O3 Eu1 O7 . . 119.72(9) ?
O1 Eu1 O8 . . 104.34(9) ?
O3 Eu1 O8 . . 151.65(12) ?
O7 Eu1 O8 . . 87.60(11) ?
O1 Eu1 O13 . . 113.51(9) ?
O3 Eu1 O13 . . 76.75(10) ?
O7 Eu1 O13 . . 129.39(9) ?
O8 Eu1 O13 . . 79.81(11) ?
O1 Eu1 O5 . . 79.38(9) ?
O3 Eu1 O5 . . 76.72(9) ?
O7 Eu1 O5 . . 50.82(9) ?
O8 Eu1 O5 . . 130.97(11) ?
O13 Eu1 O5 . . 144.46(10) ?
O1 Eu1 O10 . . 154.01(9) ?
O3 Eu1 O10 . . 130.94(9) ?
O7 Eu1 O10 . . 67.06(10) ?
O8 Eu1 O10 . . 49.69(10) ?
O13 Eu1 O10 . . 67.59(10) ?
O5 Eu1 O10 . . 115.53(9) ?
O1 Eu1 O4 . . 132.42(8) ?
O3 Eu1 O4 . . 63.86(7) ?
O7 Eu1 O4 . . 74.94(9) ?
O8 Eu1 O4 . . 122.65(8) ?
O13 Eu1 O4 . . 71.69(8) ?
O5 Eu1 O4 . . 75.58(9) ?
O10 Eu1 O4 . . 73.42(8) ?
O1 Eu1 O11 . . 68.80(10) ?
O3 Eu1 O11 . . 79.36(11) ?
O7 Eu1 O11 . . 160.81(11) ?
O8 Eu1 O11 . . 73.22(12) ?
O13 Eu1 O11 . . 48.66(9) ?
O5 Eu1 O11 . . 144.90(10) ?
O10 Eu1 O11 . . 99.54(11) ?
O4 Eu1 O11 . . 115.63(9) ?
O1 Eu1 O2 . . 60.11(7) ?
O3 Eu1 O2 . . 126.21(8) ?
O7 Eu1 O2 . . 69.33(8) ?
O8 Eu1 O2 . . 67.85(9) ?
O13 Eu1 O2 . . 142.49(9) ?
O5 Eu1 O2 . . 73.00(9) ?
O10 Eu1 O2 . . 102.24(9) ?
O4 Eu1 O2 . . 142.38(8) ?
O11 Eu1 O2 . . 101.98(9) ?
O1 Eu1 N3 . . 98.64(9) ?
O3 Eu1 N3 . . 98.70(11) ?
O7 Eu1 N3 . . 25.25(9) ?
O8 Eu1 N3 . . 109.63(12) ?
O13 Eu1 N3 . . 143.40(9) ?
O5 Eu1 N3 . . 25.57(9) ?
O10 Eu1 N3 . . 91.20(10) ?
O4 Eu1 N3 . . 73.81(9) ?
O11 Eu1 N3 . . 167.32(10) ?
O2 Eu1 N3 . . 68.89(9) ?
O1 Eu1 N4 . . 129.29(9) ?
O3 Eu1 N4 . . 146.89(9) ?
O7 Eu1 N4 . . 77.08(9) ?
O8 Eu1 N4 . . 24.95(9) ?
O13 Eu1 N4 . . 71.13(10) ?
O5 Eu1 N4 . . 127.65(9) ?
O10 Eu1 N4 . . 24.77(9) ?
O4 Eu1 N4 . . 97.84(8) ?
O11 Eu1 N4 . . 85.35(11) ?
O2 Eu1 N4 . . 85.53(8) ?
N3 Eu1 N4 . . 102.20(10) ?
C6 O1 Eu1 . . 132.23(19) ?
C1 O2 C22 . . 116.9(3) ?
C1 O2 Eu1 . . 115.61(18) ?
C22 O2 Eu1 . . 127.2(2) ?
C20 O3 Eu1 . . 125.56(19) ?
C19 O4 C21 . . 116.2(3) ?
C19 O4 Eu1 . . 116.49(18) ?
C21 O4 Eu1 . . 126.9(2) ?
N3 O5 Eu1 . . 95.9(2) ?
N3 O7 Eu1 . . 97.2(2) ?
N4 O8 Eu1 . . 98.1(2) ?
N4 O10 Eu1 . . 96.2(2) ?
N5 O11 Eu1 . . 95.5(2) ?
N5 O13 Eu1 . . 100.0(2) ?
C7 N1 C8 . . 126.2(3) ?
C7 N1 H1N . . 116.9 ?
C8 N1 H1N . . 116.9 ?
C14 N2 C13 . . 128.7(3) ?
C14 N2 H2N . . 115.6 ?
C13 N2 H2N . . 115.6 ?
O6 N3 O7 . . 122.0(4) ?
O6 N3 O5 . . 121.9(4) ?
O7 N3 O5 . . 116.1(3) ?
O6 N3 Eu1 . . 179.0(4) ?
O7 N3 Eu1 . . 57.55(19) ?
O5 N3 Eu1 . . 58.57(19) ?
O9 N4 O10 . . 121.2(4) ?
O9 N4 O8 . . 123.0(4) ?
O10 N4 O8 . . 115.8(3) ?
O9 N4 Eu1 . . 177.3(3) ?
O10 N4 Eu1 . . 58.99(17) ?
O8 N4 Eu1 . . 56.91(17) ?
O12 N5 O11 . . 123.7(4) ?
O12 N5 O13 . . 120.6(4) ?
O11 N5 O13 . . 115.8(4) ?
O12 N5 Eu1 . . 176.0(3) ?
O11 N5 Eu1 . . 60.2(2) ?
O13 N5 Eu1 . . 55.6(2) ?
C2 C1 O2 . . 126.3(3) ?
C2 C1 C6 . . 121.3(3) ?
O2 C1 C6 . . 112.3(3) ?
C1 C2 C3 . . 119.6(3) ?
C1 C2 H2 . . 120.2 ?
C3 C2 H2 . . 120.2 ?
C4 C3 C2 . . 120.6(3) ?
C4 C3 H3 . . 119.7 ?
C2 C3 H3 . . 119.7 ?
C3 C4 C5 . . 120.7(3) ?
C3 C4 H4 . . 119.6 ?
C5 C4 H4 . . 119.6 ?
C7 C5 C6 . . 120.5(3) ?
C7 C5 C4 . . 120.4(3) ?
C6 C5 C4 . . 119.0(3) ?
O1 C6 C1 . . 119.7(3) ?
O1 C6 C5 . . 121.6(3) ?
C1 C6 C5 . . 118.7(3) ?
N1 C7 C5 . . 123.1(3) ?
N1 C7 H7 . . 118.5 ?
C5 C7 H7 . . 118.5 ?
N1 C8 C9 . . 111.3(3) ?
N1 C8 C13 . . 110.4(2) ?
C9 C8 C13 . . 111.8(3) ?
N1 C8 H8 . . 107.7 ?
C9 C8 H8 . . 107.7 ?
C13 C8 H8 . . 107.7 ?
C8 C9 C10 . . 109.9(3) ?
C8 C9 H9A . . 109.7 ?
C10 C9 H9A . . 109.7 ?
C8 C9 H9B . . 109.7 ?
C10 C9 H9B . . 109.7 ?
H9A C9 H9B . . 108.2 ?
C11 C10 C9 . . 111.5(3) ?
C11 C10 H10A . . 109.3 ?
C9 C10 H10A . . 109.3 ?
C11 C10 H10B . . 109.3 ?
C9 C10 H10B . . 109.3 ?
H10A C10 H10B . . 108.0 ?
C10 C11 C12 . . 112.1(3) ?
C10 C11 H11A . . 109.2 ?
C12 C11 H11A . . 109.2 ?
C10 C11 H11B . . 109.2 ?
C12 C11 H11B . . 109.2 ?
H11A C11 H11B . . 107.9 ?
C11 C12 C13 . . 112.5(3) ?
C11 C12 H12A . . 109.1 ?
C13 C12 H12A . . 109.1 ?
C11 C12 H12B . . 109.1 ?
C13 C12 H12B . . 109.1 ?
H12A C12 H12B . . 107.8 ?
N2 C13 C12 . . 113.2(3) ?
N2 C13 C8 . . 108.9(2) ?
C12 C13 C8 . . 109.6(3) ?
N2 C13 H13 . . 108.3 ?
C12 C13 H13 . . 108.3 ?
C8 C13 H13 . . 108.3 ?
N2 C14 C15 . . 122.7(3) ?
N2 C14 H14 . . 118.6 ?
C15 C14 H14 . . 118.6 ?
C16 C15 C20 . . 119.4(3) ?
C16 C15 C14 . . 119.8(3) ?
C20 C15 C14 . . 120.7(3) ?
C17 C16 C15 . . 120.6(3) ?
C17 C16 H16 . . 119.7 ?
C15 C16 H16 . . 119.7 ?
C16 C17 C18 . . 120.9(3) ?
C16 C17 H17 . . 119.6 ?
C18 C17 H17 . . 119.6 ?
C19 C18 C17 . . 119.9(3) ?
C19 C18 H18 . . 120.1 ?
C17 C18 H18 . . 120.1 ?
C18 C19 O4 . . 126.0(3) ?
C18 C19 C20 . . 120.9(3) ?
O4 C19 C20 . . 113.1(3) ?
O3 C20 C15 . . 122.1(3) ?
O3 C20 C19 . . 119.5(3) ?
C15 C20 C19 . . 118.4(3) ?
C15 C20 Eu1 . . 156.5(2) ?
C19 C20 Eu1 . . 84.60(19) ?
O4 C21 H21A . . 109.5 ?
O4 C21 H21B . . 109.5 ?
H21A C21 H21B . . 109.5 ?
O4 C21 H21C . . 109.5 ?
H21A C21 H21C . . 109.5 ?
H21B C21 H21C . . 109.5 ?
O2 C22 H22A . . 109.5 ?
O2 C22 H22B . . 109.5 ?
H22A C22 H22B . . 109.5 ?
O2 C22 H22C . . 109.5 ?
H22A C22 H22C . . 109.5 ?
H22B C22 H22C . . 109.5 ?
C2M O1M H1O . . 107.9 ?
O1M C2M H2MA . . 108.5 ?
O1M C2M H2MB . . 108.6 ?
H2MA C2M H2MB . . 107.6 ?
O1M C2M H2MC . . 114.8 ?
H2MA C2M H2MC . . 108.6 ?
H2MB C2M H2MC . . 108.6 ?

loop_
_geom_bond_atom_site_label_1
_geom_bond_atom_site_label_2
_geom_bond_site_symmetry_2
_geom_bond_distance
_geom_bond_publ_flag
Eu1 O1 . 2.315(2) ?
Eu1 O3 . 2.329(2) ?
Eu1 O7 . 2.492(3) ?
Eu1 O8 . 2.500(3) ?
Eu1 O13 . 2.501(3) ?
Eu1 O5 . 2.513(3) ?
Eu1 O10 . 2.547(3) ?
Eu1 O4 . 2.588(2) ?
Eu1 O11 . 2.603(3) ?
Eu1 O2 . 2.778(2) ?
Eu1 N3 . 2.930(4) ?
Eu1 N4 . 2.954(3) ?
O1 C6 . 1.310(4) ?
O2 C1 . 1.378(4) ?
O2 C22 . 1.436(4) ?
O3 C20 . 1.309(4) ?
O4 C19 . 1.386(4) ?
O4 C21 . 1.438(4) ?
O5 N3 . 1.271(4) ?
O6 N3 . 1.216(5) ?
O7 N3 . 1.260(4) ?
O8 N4 . 1.259(4) ?
O9 N4 . 1.214(4) ?
O10 N4 . 1.245(4) ?
O11 N5 . 1.233(4) ?
O12 N5 . 1.219(5) ?
O13 N5 . 1.252(4) ?
N1 C7 . 1.293(4) ?
N1 C8 . 1.464(4) ?
N1 H1N . 0.8600 ?
N2 C14 . 1.293(4) ?
N2 C13 . 1.485(4) ?
N2 H2N . 0.8600 ?
C1 C2 . 1.370(4) ?
C1 C6 . 1.406(4) ?
C2 C3 . 1.411(5) ?
C2 H2 . 0.9300 ?
C3 C4 . 1.355(5) ?
C3 H3 . 0.9300 ?
C4 C5 . 1.418(4) ?
C4 H4 . 0.9300 ?
C5 C7 . 1.415(4) ?
C5 C6 . 1.415(4) ?
C7 H7 . 0.9300 ?
C8 C9 . 1.509(5) ?
C8 C13 . 1.537(4) ?
C8 H8 . 0.9800 ?
C9 C10 . 1.544(5) ?
C9 H9A . 0.9700 ?
C9 H9B . 0.9700 ?
C10 C11 . 1.506(5) ?
C10 H10A . 0.9700 ?
C10 H10B . 0.9700 ?
C11 C12 . 1.516(5) ?
C11 H11A . 0.9700 ?
C11 H11B . 0.9700 ?
C12 C13 . 1.521(4) ?
C12 H12A . 0.9700 ?
C12 H12B . 0.9700 ?
C13 H13 . 0.9800 ?
C14 C15 . 1.419(5) ?
C14 H14 . 0.9300 ?
C15 C16 . 1.413(5) ?
C15 C20 . 1.416(4) ?
C16 C17 . 1.352(5) ?
C16 H16 . 0.9300 ?
C17 C18 . 1.405(5) ?
C17 H17 . 0.9300 ?
C18 C19 . 1.370(5) ?
C18 H18 . 0.9300 ?
C19 C20 . 1.416(4) ?
C21 H21A . 0.9600 ?
C21 H21B . 0.9600 ?
C21 H21C . 0.9600 ?
C22 H22A . 0.9600 ?
C22 H22B . 0.9600 ?
C22 H22C . 0.9600 ?
O1M C2M . 1.346(15) ?
O1M H1O . 0.8506 ?
C2M H2MA . 0.9600 ?
C2M H2MB . 0.9599 ?
C2M H2MC . 0.9600 ?

loop_
_geom_hbond_atom_site_label_D
_geom_hbond_atom_site_label_H
_geom_hbond_atom_site_label_A
_geom_hbond_site_symmetry_A
_geom_hbond_distance_DH
_geom_hbond_distance_HA
_geom_hbond_distance_DA
_geom_hbond_angle_DHA
N1 H1N O1 . 0.86 1.88 2.575(3) 136.7
N2 H2N O3 . 0.86 1.88 2.593(3) 138.8
O1M H1O O13 . 0.85 2.18 2.993(6) 160.2
